data_1576943
loop_
_publ_author_name
'Hernandez, Shirley'
'Krivovicheva, Vasilisa'
'Sousa-Silva, Adenilson'
'Solans-Monfort, Xavier'
'Bukhryakov, Konstantin V.'

_publ_section_title
;
 Toward vanadium-mediated alkyne metathesis.
;
_journal_issue 18
_journal_name_full 'Chemical science'
_journal_page_first 9132
_journal_page_last 9137
_journal_paper_doi 10.1039/d6sc01683a
_journal_volume 17
_journal_year 2026
_chemical_formula_moiety 'C47 H55 N2 O3 Si2 V'
_chemical_formula_sum 'C47 H55 N2 O3 Si2 V'
_chemical_formula_weight 803.05
_chemical_properties_physical Air-sensitive,Moisture-sensitive,Oxygen-sensitive
_space_group_crystal_system monoclinic
_space_group_IT_number 14
_space_group_name_Hall '-P 2ybc'
_space_group_name_H-M_alt 'P 1 21/c 1'
_atom_sites_solution_hydrogens geom
_atom_sites_solution_primary dual
_audit_creation_date 2025-10-30
_audit_creation_method
;
Olex2 1.5
(compiled 2025.07.13 svn.rb7424aed for OlexSys, GUI svn.r7314)
;
_audit_update_record
;
2025-10-30 deposited with the CCDC.	2026-03-10 downloaded from the CCDC.
;
_cell_angle_alpha 90
_cell_angle_beta 142.997(10)
_cell_angle_gamma 90
_cell_formula_units_Z 4
_cell_length_a 21.1091(10)
_cell_length_b 10.5060(2)
_cell_length_c 36.0901(17)
_cell_measurement_reflns_used 16820
_cell_measurement_temperature 150.00(10)
_cell_measurement_theta_max 73.2310
_cell_measurement_theta_min 3.4640
_cell_volume 4817.1(12)
_computing_cell_refinement 'CrysAlisPro 1.171.44.120a (Rigaku OD, 2025)'
_computing_data_collection 'CrysAlisPro system (CCD 44.122a 64-bit (release 14-09-2025))'
_computing_data_reduction 'CrysAlisPro 1.171.44.120a (Rigaku OD, 2025)'
_computing_molecular_graphics 'Olex2 1.5 (Dolomanov et al., 2009)'
_computing_publication_material 'Olex2 1.5 (Dolomanov et al., 2009)'
_computing_structure_refinement 'SHELXL 2019/3 (Sheldrick, 2015)'
_computing_structure_solution 'SHELXT 2018/2 (Sheldrick, 2018)'
_diffrn_ambient_environment N~2~
_diffrn_ambient_temperature 150.00(10)
_diffrn_detector 'Hybrid Pixel Array Detector'
_diffrn_detector_area_resol_mean 10.0000
_diffrn_detector_type HyPix
_diffrn_measured_fraction_theta_full 0.998
_diffrn_measured_fraction_theta_max 0.998
_diffrn_measurement_details
;
List of Runs (angles in degrees, time in seconds):

  # Type    Start    End  Width  t~exp~   \w     \q     \k     \f   Frames
#--------------------------------------------------------------------------
  1  \w    -79.00  22.00   0.50   10.92    --  -50.46  94.00  29.00  202
  2  \w    -13.00  79.00   0.50   10.92    --   50.46 -94.00 -81.00  184
  3  \w   -161.00 -83.00   0.50   43.69    --  -90.00 -94.00 -81.00  156
  4  \w    -80.00 -18.00   0.50   43.69    --  -90.00  94.00  29.00  124
  5  \w     39.00 105.00   0.50   43.69    --  110.67 -94.00 -81.00  132
  6  \w    105.00 178.00   0.50   43.69    --  110.67  94.00  29.00  146
  7  \w   -122.00 -41.00   0.50   10.92    --  -50.46 -45.00 -82.98  162
  8  \w   -122.00 -94.00   0.50   10.92    --  -50.46-125.00  90.00   56
  9  \w   -122.00 -41.00   0.50   10.92    --  -50.46 -46.00-117.90  162
 10  \w   -122.00 -94.00   0.50   10.92    --  -50.46-125.00   0.00   56
 11  \w    -22.00  26.00   0.50   10.92    --   50.46 -19.00-120.00   96
 12  \w   -161.00-103.00   0.50   43.69    --  -90.00 -57.00 -60.00  116
 13  \w   -161.00-100.00   0.50   43.69    --  -90.00 -51.00 -43.66  122
 14  \w    -60.00 -35.00   0.50   43.69    --  -90.00  57.00  30.00   50
 15  \w   -137.00-112.00   0.50   43.69    --  -90.00 -77.00-180.00   50
 16  \w   -120.00 -95.00   0.50   43.69    --  -90.00 -51.00 -43.66   50
 17  \w   -161.00-106.00   0.50   43.69    --  -90.00 -57.00  30.00  110
 18  \w   -118.00 -92.00   0.50   43.69    --  -90.00 -48.00 -55.82   52
 19  \w   -161.00-135.00   0.50   43.69    --  -90.00 -48.00 -55.82   52
 20  \w     39.00  64.00   0.50   43.69    --  110.67 -57.00  60.00   50
 21  \w     41.00  66.00   0.50   43.69    --  110.67 -57.00 -60.00   50
 22  \w     39.00  66.00   0.50   43.69    --  110.67 -57.00 120.00   54
 23  \w     52.00  95.00   0.50   43.69    --  110.67 -77.00 -30.00   86
 24  \w     40.00  66.00   0.50   43.69    --  110.67 -57.00 -90.00   52
 25  \w     39.00  65.00   0.50   43.69    --  110.67 -57.00 -30.00   52
 26  \w    110.00 172.00   0.50   43.69    --  110.67  77.00 150.00  124
 27  \w     41.00 101.00   0.50   43.69    --  110.67 -99.00-180.00  120
;
_diffrn_measurement_device 'four-circle diffractometer'
_diffrn_measurement_device_type 'XtaLAB Synergy, Dualflex, HyPix'
_diffrn_measurement_method '\w scans'
_diffrn_orient_matrix_type 'CrysAlisPro convention (1999,Acta A55,543-557)'
_diffrn_orient_matrix_UB_11 0.0383055000
_diffrn_orient_matrix_UB_12 0.1226159000
_diffrn_orient_matrix_UB_13 0.0370743000
_diffrn_orient_matrix_UB_21 -0.0247740000
_diffrn_orient_matrix_UB_22 -0.0589599000
_diffrn_orient_matrix_UB_23 0.0265158000
_diffrn_orient_matrix_UB_31 0.1123161000
_diffrn_orient_matrix_UB_32 -0.0547918000
_diffrn_orient_matrix_UB_33 0.0543487000
_diffrn_radiation_monochromator mirror
_diffrn_radiation_probe x-ray
_diffrn_radiation_type 'Cu K\a'
_diffrn_radiation_wavelength 1.54184
_diffrn_reflns_av_R_equivalents 0.0430
_diffrn_reflns_av_unetI/netI 0.0300
_diffrn_reflns_Laue_measured_fraction_full 0.998
_diffrn_reflns_Laue_measured_fraction_max 0.998
_diffrn_reflns_limit_h_max 25
_diffrn_reflns_limit_h_min -25
_diffrn_reflns_limit_k_max 12
_diffrn_reflns_limit_k_min -12
_diffrn_reflns_limit_l_max 42
_diffrn_reflns_limit_l_min -42
_diffrn_reflns_number 45063
_diffrn_reflns_point_group_measured_fraction_full 0.998
_diffrn_reflns_point_group_measured_fraction_max 0.998
_diffrn_reflns_theta_full 65.994
_diffrn_reflns_theta_max 65.994
_diffrn_reflns_theta_min 3.479
_diffrn_source 'micro-focus sealed X-ray tube'
_diffrn_source_type 'PhotonJet (Cu) X-ray Source'
_exptl_absorpt_coefficient_mu 2.488
_exptl_absorpt_correction_T_max 1.00000
_exptl_absorpt_correction_T_min 0.87055
_exptl_absorpt_correction_type multi-scan
_exptl_absorpt_process_details
;
CrysAlisPro 1.171.44.120a (Rigaku Oxford Diffraction, 2025)
Empirical absorption correction using spherical harmonics,
implemented in SCALE3 ABSPACK scaling algorithm.
;
_exptl_crystal_colour yellow
_exptl_crystal_colour_primary yellow
_exptl_crystal_density_diffrn 1.107
_exptl_crystal_description plate
_exptl_crystal_F_000 1704
_exptl_crystal_recrystallization_method 'Re-crystallisation from solvent: diethyl ether:pentane at --35?'
_exptl_crystal_size_max 0.129
_exptl_crystal_size_mid 0.066
_exptl_crystal_size_min 0.042
_refine_diff_density_max 0.356
_refine_diff_density_min -0.348
_refine_diff_density_rms 0.039
_refine_ls_extinction_method none
_refine_ls_goodness_of_fit_ref 1.048
_refine_ls_hydrogen_treatment constr
_refine_ls_matrix_type full
_refine_ls_number_parameters 500
_refine_ls_number_reflns 8382
_refine_ls_number_restraints 0
_refine_ls_restrained_S_all 1.048
_refine_ls_R_factor_all 0.0515
_refine_ls_R_factor_gt 0.0396
_refine_ls_shift/su_max 0.001
_refine_ls_shift/su_mean 0.000
_refine_ls_structure_factor_coef Fsqd
_refine_ls_weighting_details 'w=1/[\s^2^(Fo^2^)+(0.0563P)^2^+1.2308P] where P=(Fo^2^+2Fc^2^)/3'
_refine_ls_weighting_scheme calc
_refine_ls_wR_factor_gt 0.1012
_refine_ls_wR_factor_ref 0.1071
_reflns_Friedel_coverage 0.000
_reflns_number_gt 6723
_reflns_number_total 8382
_reflns_threshold_expression 'I > 2\s(I)'
_cod_data_source_file d6sc01683a3.cif
_cod_data_source_block sh-alkylidyne-4
_cod_depositor_comments 'Adding full bibliography for 1576939--1576943.cif.'
_cod_original_cell_volume 4817.1(8)
_cod_database_code 1576943
_shelx_shelxl_version_number 2019/3
_chemical_oxdiff_formula 'C47 H55 N2 O3 Si2 V'
_shelx_space_group_comment
;
The symmetry employed for this shelxl refinement is uniquely defined
by the following loop, which should always be used as a source of
symmetry information in preference to the above space-group names.
They are only intended as comments.
;
_cell_oxdiff_angle_alpha 90.0277(13)
_cell_oxdiff_angle_beta 143.001(3)
_cell_oxdiff_angle_gamma 89.9847(14)
_cell_oxdiff_length_a 21.1168(5)
_cell_oxdiff_length_b 10.50334(14)
_cell_oxdiff_length_c 36.0897(7)
_cell_oxdiff_measurement_reflns_used 16834
_cell_oxdiff_volume 4817.17(15)
_shelx_estimated_absorpt_t_max 0.903
_shelx_estimated_absorpt_t_min 0.740
_diffrn_oxdiff_digest_od_ed
;

;
_diffrn_oxdiff_measurement_exp_name SH-alkylidyne-4.par
_olex2_refinement_description
;
1. Fixed Uiso
 At 1.2 times of:
  All C(H) groups
 At 1.5 times of:
  All C(H,H,H) groups
2. Uiso/Uaniso restraints and constraints
Uanis(C1) = Uanis(Si2)
3.a Aromatic/amide H refined with riding coordinates:
 C8(H8), C14(H14), C13(H13), C11(H11), C6(H6), C37(H37), C5(H5), C41(H41),
 C28(H28), C31(H31), C25(H25), C43(H43), C35(H35), C33(H33), C47(H47), C32(H32),
  C34(H34), C40(H40), C26(H26), C27(H27), C38(H38), C39(H39), C44(H44),
 C45(H45), C46(H46)
3.b Idealised Me refined as rotating group:
 C3(H3A,H3B,H3C), C22(H22A,H22B,H22C), C2(H2A,H2B,H2C), C21(H21A,H21B,H21C),
 C29(H29A,H29B,H29C), C4(H4A,H4B,H4C), C20(H20A,H20B,H20C), C18(H18A,H18B,H18C),
  C17(H17A,H17B,H17C), C16(H16A,H16B,H16C)
;
_smtbx_masks_void_probe_radius 1.2
_smtbx_masks_void_truncation_radius 1.2
_olex2_submission_special_instructions 'No special instructions were received'
_oxdiff_exptl_absorpt_empirical_details
;
Empirical correction (ABSPACK) includes:
- Absorption correction using spherical harmonics
- Frame scaling
;
_oxdiff_exptl_absorpt_empirical_full_max 1.326
_oxdiff_exptl_absorpt_empirical_full_min 0.847

loop_
_space_group_symop_operation_xyz
'x, y, z'
'-x, y+1/2, -z+1/2'
'-x, -y, -z'
'x, -y-1/2, z-1/2'

loop_
_atom_site_label
_atom_site_type_symbol
_atom_site_fract_x
_atom_site_fract_y
_atom_site_fract_z
_atom_site_U_iso_or_equiv
_atom_site_adp_type
_atom_site_occupancy
_atom_site_site_symmetry_order
_atom_site_calc_flag
_atom_site_refinement_flags_posn
_atom_site_refinement_flags_adp
_atom_site_refinement_flags_occupancy
_atom_site_disorder_assembly
_atom_site_disorder_group
V1 V 0.47991(2) 0.67415(4) 0.41337(2) 0.03839(11) Uani 1 1 d . . . . .
Si1 Si 0.32127(4) 0.77361(6) 0.26714(2) 0.04140(14) Uani 1 1 d . . . . .
Si2 Si 0.59906(4) 0.41310(6) 0.42678(2) 0.04466(15) Uani 1 1 d . . . . .
O2 O 0.37689(10) 0.63195(14) 0.40189(6) 0.0420(3) Uani 1 1 d . . . . .
O1 O 0.39700(10) 0.74322(15) 0.33663(6) 0.0473(4) Uani 1 1 d . . . . .
O3 O 0.43994(12) 0.87188(15) 0.42544(7) 0.0534(4) Uani 1 1 d . . . . .
N2 N 0.59543(12) 0.68268(16) 0.51178(7) 0.0395(4) Uani 1 1 d . . . . .
N1 N 0.61698(12) 0.76743(18) 0.45548(7) 0.0432(4) Uani 1 1 d . . . . .
C9 C 0.70518(14) 0.7764(2) 0.51737(8) 0.0389(4) Uani 1 1 d . . . . .
C10 C 0.69222(14) 0.7295(2) 0.54951(8) 0.0387(4) Uani 1 1 d . . . . .
C23 C 0.33214(15) 0.7196(2) 0.40283(8) 0.0419(5) Uani 1 1 d . . . . .
C8 C 0.79776(15) 0.8271(2) 0.54662(8) 0.0410(5) Uani 1 1 d . . . . .
H8 H 0.858844 0.829144 0.590323 0.049 Uiso 1 1 calc R U . . .
C7 C 0.80265(15) 0.8747(2) 0.51320(9) 0.0433(5) Uani 1 1 d . . . . .
C36 C 0.28602(15) 0.6271(2) 0.22337(9) 0.0500(5) Uani 1 1 d . . . . .
C14 C 0.57682(17) 0.6435(2) 0.53787(9) 0.0432(5) Uani 1 1 d . . . . .
H14 H 0.509484 0.609269 0.512063 0.052 Uiso 1 1 calc R U . . .
C13 C 0.65049(17) 0.6503(2) 0.60019(9) 0.0465(5) Uani 1 1 d . . . . .
H13 H 0.632877 0.622188 0.616194 0.056 Uiso 1 1 calc R U . . .
C1 C 0.52022(15) 0.5298(2) 0.41591(9) 0.04466(15) Uani 1 1 d . . . . .
C24 C 0.36101(17) 0.8482(2) 0.41393(9) 0.0467(5) Uani 1 1 d . . . . .
C12 C 0.75048(16) 0.6983(2) 0.63982(9) 0.0461(5) Uani 1 1 d . . . . .
C30 C 0.19500(15) 0.8442(2) 0.22559(9) 0.0440(5) Uani 1 1 d . . . . .
C11 C 0.77009(16) 0.7373(2) 0.61269(9) 0.0439(5) Uani 1 1 d . . . . .
H11 H 0.837544 0.769477 0.637784 0.053 Uiso 1 1 calc R U . . .
C42 C 0.38740(15) 0.8887(2) 0.26587(9) 0.0475(5) Uani 1 1 d . . . . .
C19 C 0.90095(16) 0.9351(2) 0.54267(9) 0.0509(5) Uani 1 1 d . . . . .
C6 C 0.71063(16) 0.8655(3) 0.44940(9) 0.0549(6) Uani 1 1 d . . . . .
H6 H 0.709336 0.896999 0.424123 0.066 Uiso 1 1 calc R U . . .
C37 C 0.24313(17) 0.6357(3) 0.16772(10) 0.0597(6) Uani 1 1 d . . . . .
H37 H 0.235517 0.716802 0.152811 0.072 Uiso 1 1 calc R U . . .
C5 C 0.62211(16) 0.8114(2) 0.42284(9) 0.0549(6) Uani 1 1 d . . . . .
H5 H 0.561276 0.804593 0.379245 0.066 Uiso 1 1 calc R U . . .
C41 C 0.29618(17) 0.5065(3) 0.24342(11) 0.0597(6) Uani 1 1 d . . . . .
H41 H 0.325749 0.497315 0.281258 0.072 Uiso 1 1 calc R U . . .
C28 C 0.25571(17) 0.6859(2) 0.39300(9) 0.0501(5) Uani 1 1 d . . . . .
H28 H 0.235603 0.599262 0.386215 0.060 Uiso 1 1 calc R U . . .
C31 C 0.16489(17) 0.8244(2) 0.24812(10) 0.0527(6) Uani 1 1 d . . . . .
H31 H 0.210809 0.779859 0.285793 0.063 Uiso 1 1 calc R U . . .
C25 C 0.3139(2) 0.9402(3) 0.41343(11) 0.0626(6) Uani 1 1 d . . . . .
H25 H 0.333504 1.027068 0.420178 0.075 Uiso 1 1 calc R U . . .
C43 C 0.45304(17) 0.8448(3) 0.26812(10) 0.0602(7) Uani 1 1 d . . . . .
H43 H 0.454722 0.756350 0.263423 0.072 Uiso 1 1 calc R U . . .
C35 C 0.12499(17) 0.9104(3) 0.17043(10) 0.0594(6) Uani 1 1 d . . . . .
H35 H 0.143208 0.926264 0.153826 0.071 Uiso 1 1 calc R U . . .
C33 C 0.00155(18) 0.9324(3) 0.16232(12) 0.0665(7) Uani 1 1 d . . . . .
H33 H -0.064149 0.961814 0.140844 0.080 Uiso 1 1 calc R U . . .
C3 C 0.74131(17) 0.4466(3) 0.50216(11) 0.0596(6) Uani 1 1 d . . . . .
H3A H 0.759793 0.529788 0.500345 0.089 Uiso 1 1 calc R U . . .
H3B H 0.784474 0.380472 0.510679 0.089 Uiso 1 1 calc R U . . .
H3C H 0.754251 0.447240 0.534972 0.089 Uiso 1 1 calc R U . . .
C22 C 0.99347(17) 0.9333(3) 0.61300(10) 0.0665(7) Uani 1 1 d . . . . .
H22A H 1.010950 0.845083 0.627443 0.100 Uiso 1 1 calc R U . . .
H22B H 0.974131 0.979568 0.626543 0.100 Uiso 1 1 calc R U . . .
H22C H 1.054622 0.974254 0.630067 0.100 Uiso 1 1 calc R U . . .
C47 C 0.3858(2) 1.0189(3) 0.27166(12) 0.0678(7) Uani 1 1 d . . . . .
H47 H 0.340627 1.051469 0.269249 0.081 Uiso 1 1 calc R U . . .
C32 C 0.06942(19) 0.8683(3) 0.21675(12) 0.0649(7) Uani 1 1 d . . . . .
H32 H 0.050794 0.853833 0.233193 0.078 Uiso 1 1 calc R U . . .
C34 C 0.02909(19) 0.9539(3) 0.13902(11) 0.0694(7) Uani 1 1 d . . . . .
H34 H -0.017540 0.998552 0.101295 0.083 Uiso 1 1 calc R U . . .
C15 C 0.83481(19) 0.7044(3) 0.70932(10) 0.0617(7) Uani 1 1 d . . . . .
C40 C 0.2637(2) 0.3988(3) 0.20893(13) 0.0711(7) Uani 1 1 d . . . . .
H40 H 0.270869 0.317165 0.223332 0.085 Uiso 1 1 calc R U . . .
C2 C 0.5760(2) 0.4323(3) 0.36509(12) 0.0700(7) Uani 1 1 d . . . . .
H2A H 0.500960 0.421026 0.324676 0.105 Uiso 1 1 calc R U . . .
H2B H 0.616840 0.368348 0.370612 0.105 Uiso 1 1 calc R U . . .
H2C H 0.598112 0.517644 0.367692 0.105 Uiso 1 1 calc R U . . .
C21 C 0.93279(19) 0.8595(3) 0.52283(11) 0.0706(8) Uani 1 1 d . . . . .
H21A H 0.994473 0.899339 0.540185 0.106 Uiso 1 1 calc R U . . .
H21B H 0.874280 0.859113 0.477802 0.106 Uiso 1 1 calc R U . . .
H21C H 0.949922 0.771771 0.537849 0.106 Uiso 1 1 calc R U . . .
C26 C 0.2370(2) 0.9039(3) 0.40289(12) 0.0705(7) Uani 1 1 d . . . . .
H26 H 0.204006 0.966392 0.402510 0.085 Uiso 1 1 calc R U . . .
C29 C 0.4517(2) 0.9982(2) 0.41686(13) 0.0709(7) Uani 1 1 d . . . . .
H29A H 0.502715 0.997964 0.420321 0.106 Uiso 1 1 calc R U . . .
H29B H 0.476813 1.054302 0.448399 0.106 Uiso 1 1 calc R U . . .
H29C H 0.383617 1.028982 0.375960 0.106 Uiso 1 1 calc R U . . .
C27 C 0.20864(19) 0.7786(3) 0.39306(11) 0.0631(7) Uani 1 1 d . . . . .
H27 H 0.156481 0.754834 0.386241 0.076 Uiso 1 1 calc R U . . .
C38 C 0.2114(2) 0.5268(4) 0.13387(12) 0.0749(9) Uani 1 1 d . . . . .
H38 H 0.182480 0.534234 0.096187 0.090 Uiso 1 1 calc R U . . .
C4 C 0.5689(2) 0.2470(2) 0.42749(12) 0.0641(6) Uani 1 1 d . . . . .
H4A H 0.587597 0.236322 0.462373 0.096 Uiso 1 1 calc R U . . .
H4B H 0.609744 0.187139 0.431480 0.096 Uiso 1 1 calc R U . . .
H4C H 0.493642 0.230278 0.389003 0.096 Uiso 1 1 calc R U . . .
C39 C 0.2216(2) 0.4091(4) 0.15454(14) 0.0785(9) Uani 1 1 d . . . . .
H39 H 0.199631 0.335177 0.131250 0.094 Uiso 1 1 calc R U . . .
C44 C 0.5156(2) 0.9272(4) 0.27704(11) 0.0788(9) Uani 1 1 d . . . . .
H44 H 0.560113 0.895224 0.278853 0.095 Uiso 1 1 calc R U . . .
C20 C 0.8754(2) 1.0715(3) 0.51969(14) 0.0786(8) Uani 1 1 d . . . . .
H20A H 0.855944 1.120265 0.532719 0.118 Uiso 1 1 calc R U . . .
H20B H 0.816538 1.071596 0.474650 0.118 Uiso 1 1 calc R U . . .
H20C H 0.937206 1.110309 0.536920 0.118 Uiso 1 1 calc R U . . .
C45 C 0.5129(3) 1.0550(4) 0.28325(16) 0.0988(12) Uani 1 1 d . . . . .
H45 H 0.555659 1.111574 0.289231 0.119 Uiso 1 1 calc R U . . .
C46 C 0.4482(3) 1.1027(3) 0.28087(18) 0.0993(11) Uani 1 1 d . . . . .
H46 H 0.446828 1.191319 0.285488 0.119 Uiso 1 1 calc R U . . .
C18 C 0.7867(2) 0.7572(5) 0.72279(13) 0.1125(15) Uani 1 1 d . . . . .
H18A H 0.757472 0.842027 0.704475 0.169 Uiso 1 1 calc R U . . .
H18B H 0.841370 0.762953 0.767416 0.169 Uiso 1 1 calc R U . . .
H18C H 0.730568 0.700266 0.705083 0.169 Uiso 1 1 calc R U . . .
C17 C 0.9234(2) 0.7979(3) 0.74024(11) 0.0852(10) Uani 1 1 d . . . . .
H17A H 0.962889 0.764081 0.737550 0.128 Uiso 1 1 calc R U . . .
H17B H 0.970900 0.808773 0.783590 0.128 Uiso 1 1 calc R U . . .
H17C H 0.892711 0.880391 0.719246 0.128 Uiso 1 1 calc R U . . .
C16 C 0.8803(4) 0.5720(4) 0.73476(14) 0.1323(18) Uani 1 1 d . . . . .
H16A H 0.825758 0.514259 0.718621 0.199 Uiso 1 1 calc R U . . .
H16B H 0.939180 0.574253 0.779790 0.199 Uiso 1 1 calc R U . . .
H16C H 0.905287 0.541642 0.722319 0.199 Uiso 1 1 calc R U . . .

loop_
_atom_site_aniso_label
_atom_site_aniso_U_11
_atom_site_aniso_U_22
_atom_site_aniso_U_33
_atom_site_aniso_U_23
_atom_site_aniso_U_13
_atom_site_aniso_U_12
V1 0.02908(17) 0.0520(2) 0.02764(16) -0.00119(14) 0.02118(15) -0.00410(14)
Si1 0.0275(3) 0.0595(4) 0.0278(2) 0.0008(2) 0.0200(2) 0.0005(2)
Si2 0.0344(3) 0.0580(4) 0.0389(3) -0.0020(2) 0.0286(2) -0.0026(2)
O2 0.0383(7) 0.0491(8) 0.0402(7) -0.0045(6) 0.0317(6) -0.0029(6)
O1 0.0301(7) 0.0658(10) 0.0303(7) 0.0014(6) 0.0205(6) -0.0051(7)
O3 0.0512(9) 0.0462(9) 0.0552(9) -0.0010(7) 0.0408(8) -0.0033(7)
N2 0.0366(8) 0.0435(10) 0.0331(8) -0.0015(7) 0.0266(7) -0.0019(7)
N1 0.0301(8) 0.0592(11) 0.0272(8) 0.0025(7) 0.0199(7) -0.0033(8)
C9 0.0305(9) 0.0481(12) 0.0278(9) 0.0012(8) 0.0210(8) 0.0017(8)
C10 0.0334(10) 0.0450(12) 0.0301(9) 0.0004(8) 0.0236(8) 0.0012(8)
C23 0.0361(10) 0.0556(13) 0.0289(9) 0.0005(9) 0.0248(9) 0.0034(9)
C8 0.0285(9) 0.0537(13) 0.0278(9) -0.0007(8) 0.0196(8) 0.0011(9)
C7 0.0293(9) 0.0566(13) 0.0330(10) 0.0009(9) 0.0223(9) -0.0005(9)
C36 0.0244(9) 0.0731(16) 0.0350(10) -0.0054(10) 0.0198(9) 0.0004(10)
C14 0.0472(11) 0.0473(12) 0.0410(10) -0.0006(9) 0.0365(10) -0.0026(9)
C13 0.0525(12) 0.0518(13) 0.0419(11) 0.0032(9) 0.0392(11) 0.0027(10)
C1 0.0344(3) 0.0580(4) 0.0389(3) -0.0020(2) 0.0286(2) -0.0026(2)
C24 0.0440(11) 0.0535(14) 0.0348(10) -0.0003(9) 0.0297(10) 0.0034(10)
C12 0.0453(11) 0.0546(14) 0.0339(10) 0.0043(9) 0.0306(10) 0.0094(10)
C30 0.0329(10) 0.0585(14) 0.0315(9) -0.0025(9) 0.0236(9) -0.0015(9)
C11 0.0362(10) 0.0549(13) 0.0319(9) 0.0001(9) 0.0252(9) 0.0031(9)
C42 0.0345(10) 0.0711(16) 0.0282(9) 0.0050(10) 0.0231(9) 0.0017(10)
C19 0.0312(10) 0.0722(16) 0.0387(11) -0.0009(10) 0.0255(9) -0.0058(10)
C6 0.0350(11) 0.0855(18) 0.0342(10) 0.0080(11) 0.0254(10) -0.0043(11)
C37 0.0422(12) 0.0879(19) 0.0437(12) -0.0117(12) 0.0331(11) -0.0033(12)
C5 0.0337(10) 0.0860(18) 0.0280(10) 0.0059(10) 0.0208(9) -0.0067(11)
C41 0.0411(12) 0.0688(17) 0.0443(12) -0.0052(12) 0.0284(11) 0.0034(11)
C28 0.0426(11) 0.0691(16) 0.0403(11) -0.0008(10) 0.0335(10) 0.0008(10)
C31 0.0389(11) 0.0773(17) 0.0385(11) -0.0032(11) 0.0301(10) -0.0038(11)
C25 0.0643(15) 0.0605(16) 0.0532(13) 0.0010(12) 0.0447(13) 0.0114(12)
C43 0.0394(11) 0.102(2) 0.0387(11) -0.0071(12) 0.0311(10) -0.0057(12)
C35 0.0426(12) 0.0861(19) 0.0423(12) 0.0145(12) 0.0323(11) 0.0124(12)
C33 0.0378(12) 0.085(2) 0.0585(14) -0.0045(13) 0.0344(12) 0.0062(12)
C3 0.0392(12) 0.0680(16) 0.0532(13) 0.0000(12) 0.0327(11) -0.0009(11)
C22 0.0341(11) 0.110(2) 0.0394(12) -0.0128(13) 0.0259(10) -0.0184(13)
C47 0.0588(15) 0.0725(19) 0.0749(17) 0.0150(14) 0.0540(14) 0.0042(13)
C32 0.0486(13) 0.096(2) 0.0584(14) -0.0102(14) 0.0445(13) -0.0059(13)
C34 0.0427(13) 0.089(2) 0.0501(13) 0.0167(13) 0.0312(12) 0.0170(13)
C15 0.0534(13) 0.091(2) 0.0325(11) 0.0027(11) 0.0323(11) 0.0077(13)
C40 0.0528(14) 0.0698(18) 0.0721(17) -0.0135(14) 0.0457(14) -0.0016(13)
C2 0.0593(15) 0.106(2) 0.0584(14) -0.0041(14) 0.0502(13) -0.0004(15)
C21 0.0441(13) 0.115(2) 0.0518(13) -0.0061(14) 0.0381(12) -0.0042(14)
C26 0.0743(17) 0.078(2) 0.0693(16) 0.0083(14) 0.0597(15) 0.0243(15)
C29 0.0759(17) 0.0500(15) 0.0789(17) 0.0029(13) 0.0600(16) -0.0050(13)
C27 0.0536(14) 0.090(2) 0.0566(14) 0.0060(13) 0.0464(13) 0.0131(13)
C38 0.0492(14) 0.121(3) 0.0547(14) -0.0278(17) 0.0417(13) -0.0102(16)
C4 0.0551(14) 0.0635(17) 0.0675(15) -0.0047(13) 0.0475(13) -0.0062(12)
C39 0.0539(15) 0.099(3) 0.0762(19) -0.0357(18) 0.0505(15) -0.0124(16)
C44 0.0475(14) 0.149(3) 0.0465(13) 0.0087(17) 0.0390(12) -0.0019(17)
C20 0.0636(16) 0.081(2) 0.0777(18) 0.0001(15) 0.0534(16) -0.0166(15)
C45 0.0682(19) 0.139(3) 0.089(2) 0.038(2) 0.0629(19) -0.002(2)
C46 0.081(2) 0.081(2) 0.123(3) 0.028(2) 0.079(2) 0.0017(18)
C18 0.0697(19) 0.226(5) 0.0481(15) -0.027(2) 0.0484(15) -0.013(2)
C17 0.0612(16) 0.129(3) 0.0347(12) -0.0160(15) 0.0313(13) -0.0085(17)
C16 0.154(4) 0.092(3) 0.0424(15) 0.0248(16) 0.054(2) 0.027(2)

loop_
_atom_type_symbol
_atom_type_description
_atom_type_scat_dispersion_real
_atom_type_scat_dispersion_imag
_atom_type_scat_source
C C 0.0181 0.0091 'International Tables Vol C Tables 4.2.6.8 and 6.1.1.4'
H H 0.0000 0.0000 'International Tables Vol C Tables 4.2.6.8 and 6.1.1.4'
N N 0.0311 0.0180 'International Tables Vol C Tables 4.2.6.8 and 6.1.1.4'
O O 0.0492 0.0322 'International Tables Vol C Tables 4.2.6.8 and 6.1.1.4'
Si Si 0.2541 0.3302 'International Tables Vol C Tables 4.2.6.8 and 6.1.1.4'
V V 0.0687 2.1097 'International Tables Vol C Tables 4.2.6.8 and 6.1.1.4'

loop_
_geom_angle_atom_site_label_1
_geom_angle_atom_site_label_2
_geom_angle_atom_site_label_3
_geom_angle
_geom_angle_site_symmetry_1
_geom_angle_site_symmetry_3
_geom_angle_publ_flag
O2 V1 O3 74.77(6) . . ?
O2 V1 N2 87.78(6) . . ?
O2 V1 N1 156.15(6) . . ?
O1 V1 O2 102.19(6) . . ?
O1 V1 O3 83.39(6) . . ?
O1 V1 N2 154.43(7) . . ?
O1 V1 N1 90.55(6) . . ?
N2 V1 O3 76.54(6) . . ?
N1 V1 O3 86.96(6) . . ?
N1 V1 N2 72.90(6) . . ?
C1 V1 O2 103.75(8) . . ?
C1 V1 O1 105.11(8) . . ?
C1 V1 O3 171.46(8) . . ?
C1 V1 N2 95.06(8) . . ?
C1 V1 N1 92.03(8) . . ?
O1 Si1 C36 112.59(10) . . ?
O1 Si1 C30 109.64(8) . . ?
O1 Si1 C42 109.68(8) . . ?
C30 Si1 C36 107.19(9) . . ?
C42 Si1 C36 108.05(10) . . ?
C42 Si1 C30 109.63(10) . . ?
C1 Si2 C3 108.24(11) . . ?
C1 Si2 C2 110.04(11) . . ?
C1 Si2 C4 111.49(11) . . ?
C3 Si2 C2 107.48(12) . . ?
C4 Si2 C3 109.00(12) . . ?
C4 Si2 C2 110.47(13) . . ?
C23 O2 V1 122.56(13) . . ?
Si1 O1 V1 168.78(11) . . ?
C24 O3 V1 107.64(12) . . ?
C24 O3 C29 118.62(19) . . ?
C29 O3 V1 127.97(15) . . ?
C10 N2 V1 118.76(12) . . ?
C14 N2 V1 123.93(13) . . ?
C14 N2 C10 117.31(16) . . ?
C9 N1 V1 120.07(13) . . ?
C5 N1 V1 122.74(13) . . ?
C5 N1 C9 117.05(17) . . ?
N1 C9 C10 113.66(17) . . ?
N1 C9 C8 121.98(17) . . ?
C8 C9 C10 124.36(17) . . ?
N2 C10 C9 114.24(16) . . ?
N2 C10 C11 122.09(18) . . ?
C11 C10 C9 123.61(18) . . ?
O2 C23 C24 121.02(19) . . ?
O2 C23 C28 121.0(2) . . ?
C28 C23 C24 118.0(2) . . ?
C9 C8 H8 119.5 . . ?
C7 C8 C9 121.08(17) . . ?
C7 C8 H8 119.5 . . ?
C8 C7 C19 123.44(17) . . ?
C8 C7 C6 116.08(18) . . ?
C6 C7 C19 120.48(18) . . ?
C37 C36 Si1 121.4(2) . . ?
C41 C36 Si1 121.08(17) . . ?
C41 C36 C37 117.4(2) . . ?
N2 C14 H14 118.4 . . ?
N2 C14 C13 123.3(2) . . ?
C13 C14 H14 118.4 . . ?
C14 C13 H13 119.8 . . ?
C14 C13 C12 120.39(19) . . ?
C12 C13 H13 119.8 . . ?
V1 C1 Si2 158.72(13) . . ?
O3 C24 C23 113.86(18) . . ?
C25 C24 O3 124.3(2) . . ?
C25 C24 C23 121.9(2) . . ?
C13 C12 C11 116.23(18) . . ?
C13 C12 C15 121.72(19) . . ?
C11 C12 C15 122.0(2) . . ?
C31 C30 Si1 119.64(16) . . ?
C35 C30 Si1 123.33(16) . . ?
C35 C30 C31 116.9(2) . . ?
C10 C11 C12 120.7(2) . . ?
C10 C11 H11 119.6 . . ?
C12 C11 H11 119.6 . . ?
C43 C42 Si1 120.5(2) . . ?
C47 C42 Si1 121.58(17) . . ?
C47 C42 C43 117.2(2) . . ?
C7 C19 C22 112.11(18) . . ?
C7 C19 C21 108.6(2) . . ?
C7 C19 C20 108.62(19) . . ?
C22 C19 C21 108.2(2) . . ?
C20 C19 C22 110.0(2) . . ?
C20 C19 C21 109.2(2) . . ?
C7 C6 H6 119.7 . . ?
C5 C6 C7 120.54(19) . . ?
C5 C6 H6 119.7 . . ?
C36 C37 H37 119.6 . . ?
C38 C37 C36 120.8(3) . . ?
C38 C37 H37 119.6 . . ?
N1 C5 C6 123.23(19) . . ?
N1 C5 H5 118.4 . . ?
C6 C5 H5 118.4 . . ?
C36 C41 H41 119.5 . . ?
C36 C41 C40 121.0(2) . . ?
C40 C41 H41 119.5 . . ?
C23 C28 H28 119.9 . . ?
C27 C28 C23 120.3(2) . . ?
C27 C28 H28 119.9 . . ?
C30 C31 H31 119.4 . . ?
C32 C31 C30 121.3(2) . . ?
C32 C31 H31 119.4 . . ?
C24 C25 H25 120.5 . . ?
C24 C25 C26 118.9(3) . . ?
C26 C25 H25 120.5 . . ?
C42 C43 H43 119.2 . . ?
C44 C43 C42 121.5(3) . . ?
C44 C43 H43 119.2 . . ?
C30 C35 H35 119.2 . . ?
C34 C35 C30 121.6(2) . . ?
C34 C35 H35 119.2 . . ?
C32 C33 H33 120.3 . . ?
C32 C33 C34 119.4(2) . . ?
C34 C33 H33 120.3 . . ?
Si2 C3 H3A 109.5 . . ?
Si2 C3 H3B 109.5 . . ?
Si2 C3 H3C 109.5 . . ?
H3A C3 H3B 109.5 . . ?
H3A C3 H3C 109.5 . . ?
H3B C3 H3C 109.5 . . ?
C19 C22 H22A 109.5 . . ?
C19 C22 H22B 109.5 . . ?
C19 C22 H22C 109.5 . . ?
H22A C22 H22B 109.5 . . ?
H22A C22 H22C 109.5 . . ?
H22B C22 H22C 109.5 . . ?
C42 C47 H47 119.0 . . ?
C46 C47 C42 122.0(3) . . ?
C46 C47 H47 119.0 . . ?
C31 C32 H32 119.7 . . ?
C33 C32 C31 120.7(2) . . ?
C33 C32 H32 119.7 . . ?
C35 C34 H34 119.9 . . ?
C33 C34 C35 120.1(2) . . ?
C33 C34 H34 119.9 . . ?
C12 C15 C18 109.7(2) . . ?
C12 C15 C17 111.4(2) . . ?
C18 C15 C17 105.5(3) . . ?
C16 C15 C12 107.5(2) . . ?
C16 C15 C18 113.5(3) . . ?
C16 C15 C17 109.4(3) . . ?
C41 C40 H40 119.7 . . ?
C39 C40 C41 120.7(3) . . ?
C39 C40 H40 119.7 . . ?
Si2 C2 H2A 109.5 . . ?
Si2 C2 H2B 109.5 . . ?
Si2 C2 H2C 109.5 . . ?
H2A C2 H2B 109.5 . . ?
H2A C2 H2C 109.5 . . ?
H2B C2 H2C 109.5 . . ?
C19 C21 H21A 109.5 . . ?
C19 C21 H21B 109.5 . . ?
C19 C21 H21C 109.5 . . ?
H21A C21 H21B 109.5 . . ?
H21A C21 H21C 109.5 . . ?
H21B C21 H21C 109.5 . . ?
C25 C26 H26 119.7 . . ?
C27 C26 C25 120.5(2) . . ?
C27 C26 H26 119.7 . . ?
O3 C29 H29A 109.5 . . ?
O3 C29 H29B 109.5 . . ?
O3 C29 H29C 109.5 . . ?
H29A C29 H29B 109.5 . . ?
H29A C29 H29C 109.5 . . ?
H29B C29 H29C 109.5 . . ?
C28 C27 H27 119.8 . . ?
C26 C27 C28 120.5(2) . . ?
C26 C27 H27 119.8 . . ?
C37 C38 H38 119.8 . . ?
C39 C38 C37 120.5(3) . . ?
C39 C38 H38 119.8 . . ?
Si2 C4 H4A 109.5 . . ?
Si2 C4 H4B 109.5 . . ?
Si2 C4 H4C 109.5 . . ?
H4A C4 H4B 109.5 . . ?
H4A C4 H4C 109.5 . . ?
H4B C4 H4C 109.5 . . ?
C40 C39 C38 119.6(3) . . ?
C40 C39 H39 120.2 . . ?
C38 C39 H39 120.2 . . ?
C43 C44 H44 120.2 . . ?
C45 C44 C43 119.7(3) . . ?
C45 C44 H44 120.2 . . ?
C19 C20 H20A 109.5 . . ?
C19 C20 H20B 109.5 . . ?
C19 C20 H20C 109.5 . . ?
H20A C20 H20B 109.5 . . ?
H20A C20 H20C 109.5 . . ?
H20B C20 H20C 109.5 . . ?
C44 C45 H45 119.7 . . ?
C44 C45 C46 120.6(3) . . ?
C46 C45 H45 119.7 . . ?
C47 C46 C45 118.9(3) . . ?
C47 C46 H46 120.6 . . ?
C45 C46 H46 120.6 . . ?
C15 C18 H18A 109.5 . . ?
C15 C18 H18B 109.5 . . ?
C15 C18 H18C 109.5 . . ?
H18A C18 H18B 109.5 . . ?
H18A C18 H18C 109.5 . . ?
H18B C18 H18C 109.5 . . ?
C15 C17 H17A 109.5 . . ?
C15 C17 H17B 109.5 . . ?
C15 C17 H17C 109.5 . . ?
H17A C17 H17B 109.5 . . ?
H17A C17 H17C 109.5 . . ?
H17B C17 H17C 109.5 . . ?
C15 C16 H16A 109.5 . . ?
C15 C16 H16B 109.5 . . ?
C15 C16 H16C 109.5 . . ?
H16A C16 H16B 109.5 . . ?
H16A C16 H16C 109.5 . . ?
H16B C16 H16C 109.5 . . ?

loop_
_geom_bond_atom_site_label_1
_geom_bond_atom_site_label_2
_geom_bond_distance
_geom_bond_site_symmetry_2
_geom_bond_publ_flag
V1 O2 1.9127(13) . ?
V1 O1 1.8757(14) . ?
V1 O3 2.4092(16) . ?
V1 N2 2.1762(16) . ?
V1 N1 2.1489(17) . ?
V1 C1 1.705(2) . ?
Si1 O1 1.5949(14) . ?
Si1 C36 1.881(2) . ?
Si1 C30 1.876(2) . ?
Si1 C42 1.875(2) . ?
Si2 C1 1.840(2) . ?
Si2 C3 1.869(2) . ?
Si2 C2 1.872(2) . ?
Si2 C4 1.864(3) . ?
O2 C23 1.339(2) . ?
O3 C24 1.380(3) . ?
O3 C29 1.429(3) . ?
N2 C10 1.352(2) . ?
N2 C14 1.342(2) . ?
N1 C9 1.350(2) . ?
N1 C5 1.348(3) . ?
C9 C10 1.473(3) . ?
C9 C8 1.386(3) . ?
C10 C11 1.386(3) . ?
C23 C24 1.402(3) . ?
C23 C28 1.393(3) . ?
C8 H8 0.9500 . ?
C8 C7 1.383(3) . ?
C7 C19 1.521(3) . ?
C7 C6 1.393(3) . ?
C36 C37 1.399(3) . ?
C36 C41 1.389(4) . ?
C14 H14 0.9500 . ?
C14 C13 1.377(3) . ?
C13 H13 0.9500 . ?
C13 C12 1.390(3) . ?
C24 C25 1.377(3) . ?
C12 C11 1.395(3) . ?
C12 C15 1.527(3) . ?
C30 C31 1.391(3) . ?
C30 C35 1.390(3) . ?
C11 H11 0.9500 . ?
C42 C43 1.400(3) . ?
C42 C47 1.388(4) . ?
C19 C22 1.529(3) . ?
C19 C21 1.538(3) . ?
C19 C20 1.522(4) . ?
C6 H6 0.9500 . ?
C6 C5 1.368(3) . ?
C37 H37 0.9500 . ?
C37 C38 1.395(4) . ?
C5 H5 0.9500 . ?
C41 H41 0.9500 . ?
C41 C40 1.392(4) . ?
C28 H28 0.9500 . ?
C28 C27 1.393(3) . ?
C31 H31 0.9500 . ?
C31 C32 1.383(3) . ?
C25 H25 0.9500 . ?
C25 C26 1.391(4) . ?
C43 H43 0.9500 . ?
C43 C44 1.385(4) . ?
C35 H35 0.9500 . ?
C35 C34 1.388(3) . ?
C33 H33 0.9500 . ?
C33 C32 1.367(4) . ?
C33 C34 1.370(4) . ?
C3 H3A 0.9800 . ?
C3 H3B 0.9800 . ?
C3 H3C 0.9800 . ?
C22 H22A 0.9800 . ?
C22 H22B 0.9800 . ?
C22 H22C 0.9800 . ?
C47 H47 0.9500 . ?
C47 C46 1.387(4) . ?
C32 H32 0.9500 . ?
C34 H34 0.9500 . ?
C15 C18 1.538(4) . ?
C15 C17 1.541(4) . ?
C15 C16 1.514(4) . ?
C40 H40 0.9500 . ?
C40 C39 1.367(4) . ?
C2 H2A 0.9800 . ?
C2 H2B 0.9800 . ?
C2 H2C 0.9800 . ?
C21 H21A 0.9800 . ?
C21 H21B 0.9800 . ?
C21 H21C 0.9800 . ?
C26 H26 0.9500 . ?
C26 C27 1.370(4) . ?
C29 H29A 0.9800 . ?
C29 H29B 0.9800 . ?
C29 H29C 0.9800 . ?
C27 H27 0.9500 . ?
C38 H38 0.9500 . ?
C38 C39 1.369(5) . ?
C4 H4A 0.9800 . ?
C4 H4B 0.9800 . ?
C4 H4C 0.9800 . ?
C39 H39 0.9500 . ?
C44 H44 0.9500 . ?
C44 C45 1.370(5) . ?
C20 H20A 0.9800 . ?
C20 H20B 0.9800 . ?
C20 H20C 0.9800 . ?
C45 H45 0.9500 . ?
C45 C46 1.392(5) . ?
C46 H46 0.9500 . ?
C18 H18A 0.9800 . ?
C18 H18B 0.9800 . ?
C18 H18C 0.9800 . ?
C17 H17A 0.9800 . ?
C17 H17B 0.9800 . ?
C17 H17C 0.9800 . ?
C16 H16A 0.9800 . ?
C16 H16B 0.9800 . ?
C16 H16C 0.9800 . ?

loop_
_geom_torsion_atom_site_label_1
_geom_torsion_atom_site_label_2
_geom_torsion_atom_site_label_3
_geom_torsion_atom_site_label_4
_geom_torsion
_geom_torsion_site_symmetry_1
_geom_torsion_site_symmetry_2
_geom_torsion_site_symmetry_3
_geom_torsion_site_symmetry_4
_geom_torsion_publ_flag
V1 O2 C23 C24 -1.6(2) . . . . ?
V1 O2 C23 C28 178.62(14) . . . . ?
V1 O3 C24 C23 3.77(19) . . . . ?
V1 O3 C24 C25 -176.60(18) . . . . ?
V1 N2 C10 C9 3.2(2) . . . . ?
V1 N2 C10 C11 -179.63(16) . . . . ?
V1 N2 C14 C13 -179.50(16) . . . . ?
V1 N1 C9 C10 -5.8(2) . . . . ?
V1 N1 C9 C8 175.03(16) . . . . ?
V1 N1 C5 C6 -176.8(2) . . . . ?
Si1 C36 C37 C38 -176.06(17) . . . . ?
Si1 C36 C41 C40 175.80(18) . . . . ?
Si1 C30 C31 C32 -176.0(2) . . . . ?
Si1 C30 C35 C34 175.6(2) . . . . ?
Si1 C42 C43 C44 -169.62(18) . . . . ?
Si1 C42 C47 C46 169.3(2) . . . . ?
O2 V1 O1 Si1 -77.9(5) . . . . ?
O2 V1 C1 Si2 -171.6(3) . . . . ?
O2 C23 C24 O3 -2.1(3) . . . . ?
O2 C23 C24 C25 178.22(19) . . . . ?
O2 C23 C28 C27 -178.87(18) . . . . ?
O1 V1 C1 Si2 81.5(3) . . . . ?
O1 Si1 C36 C37 -163.88(16) . . . . ?
O1 Si1 C36 C41 19.8(2) . . . . ?
O1 Si1 C30 C31 -21.2(2) . . . . ?
O1 Si1 C30 C35 162.8(2) . . . . ?
O1 Si1 C42 C43 87.81(18) . . . . ?
O1 Si1 C42 C47 -82.7(2) . . . . ?
O3 V1 O1 Si1 -150.7(5) . . . . ?
O3 C24 C25 C26 -178.2(2) . . . . ?
N2 V1 O1 Si1 171.0(4) . . . . ?
N2 V1 C1 Si2 -82.6(3) . . . . ?
N2 C10 C11 C12 -1.0(3) . . . . ?
N2 C14 C13 C12 -0.8(3) . . . . ?
N1 V1 O1 Si1 122.4(5) . . . . ?
N1 V1 C1 Si2 -9.6(3) . . . . ?
N1 C9 C10 N2 1.6(3) . . . . ?
N1 C9 C10 C11 -175.6(2) . . . . ?
N1 C9 C8 C7 2.1(3) . . . . ?
C9 N1 C5 C6 -1.1(4) . . . . ?
C9 C10 C11 C12 176.0(2) . . . . ?
C9 C8 C7 C19 178.1(2) . . . . ?
C9 C8 C7 C6 -1.5(3) . . . . ?
C10 N2 C14 C13 0.8(3) . . . . ?
C10 C9 C8 C7 -177.0(2) . . . . ?
C23 C24 C25 C26 1.4(3) . . . . ?
C23 C28 C27 C26 -0.1(3) . . . . ?
C8 C9 C10 N2 -179.25(19) . . . . ?
C8 C9 C10 C11 3.6(3) . . . . ?
C8 C7 C19 C22 1.5(3) . . . . ?
C8 C7 C19 C21 121.1(2) . . . . ?
C8 C7 C19 C20 -120.3(2) . . . . ?
C8 C7 C6 C5 -0.3(4) . . . . ?
C7 C6 C5 N1 1.7(4) . . . . ?
C36 Si1 O1 V1 -10.7(5) . . . . ?
C36 Si1 C30 C31 101.36(19) . . . . ?
C36 Si1 C30 C35 -74.7(2) . . . . ?
C36 Si1 C42 C43 -35.26(19) . . . . ?
C36 Si1 C42 C47 154.20(18) . . . . ?
C36 C37 C38 C39 0.1(4) . . . . ?
C36 C41 C40 C39 0.5(4) . . . . ?
C14 N2 C10 C9 -177.14(18) . . . . ?
C14 N2 C10 C11 0.1(3) . . . . ?
C14 C13 C12 C11 -0.2(3) . . . . ?
C14 C13 C12 C15 -178.6(2) . . . . ?
C13 C12 C11 C10 1.0(3) . . . . ?
C13 C12 C15 C18 -45.2(4) . . . . ?
C13 C12 C15 C17 -161.6(2) . . . . ?
C13 C12 C15 C16 78.6(3) . . . . ?
C1 V1 O1 Si1 30.1(5) . . . . ?
C24 C23 C28 C27 1.3(3) . . . . ?
C24 C25 C26 C27 -0.1(4) . . . . ?
C30 Si1 O1 V1 108.5(5) . . . . ?
C30 Si1 C36 C37 75.47(19) . . . . ?
C30 Si1 C36 C41 -100.88(18) . . . . ?
C30 Si1 C42 C43 -151.76(16) . . . . ?
C30 Si1 C42 C47 37.7(2) . . . . ?
C30 C31 C32 C33 0.2(4) . . . . ?
C30 C35 C34 C33 0.3(4) . . . . ?
C11 C12 C15 C18 136.5(3) . . . . ?
C11 C12 C15 C17 20.1(3) . . . . ?
C11 C12 C15 C16 -99.7(3) . . . . ?
C42 Si1 O1 V1 -131.1(5) . . . . ?
C42 Si1 C36 C37 -42.60(19) . . . . ?
C42 Si1 C36 C41 141.04(17) . . . . ?
C42 Si1 C30 C31 -141.60(18) . . . . ?
C42 Si1 C30 C35 42.4(2) . . . . ?
C42 C43 C44 C45 -0.7(4) . . . . ?
C42 C47 C46 C45 1.2(5) . . . . ?
C19 C7 C6 C5 -179.9(2) . . . . ?
C6 C7 C19 C22 -178.9(2) . . . . ?
C6 C7 C19 C21 -59.3(3) . . . . ?
C6 C7 C19 C20 59.3(3) . . . . ?
C37 C36 C41 C40 -0.7(3) . . . . ?
C37 C38 C39 C40 -0.3(4) . . . . ?
C5 N1 C9 C10 178.4(2) . . . . ?
C5 N1 C9 C8 -0.7(3) . . . . ?
C41 C36 C37 C38 0.4(3) . . . . ?
C41 C40 C39 C38 0.0(4) . . . . ?
C28 C23 C24 O3 177.68(17) . . . . ?
C28 C23 C24 C25 -2.0(3) . . . . ?
C31 C30 C35 C34 -0.5(4) . . . . ?
C25 C26 C27 C28 -0.5(4) . . . . ?
C43 C42 C47 C46 -1.6(4) . . . . ?
C43 C44 C45 C46 0.2(5) . . . . ?
C35 C30 C31 C32 0.3(4) . . . . ?
C3 Si2 C1 V1 48.5(4) . . . . ?
C47 C42 C43 C44 1.3(3) . . . . ?
C32 C33 C34 C35 0.2(4) . . . . ?
C34 C33 C32 C31 -0.4(4) . . . . ?
C15 C12 C11 C10 179.4(2) . . . . ?
C2 Si2 C1 V1 -68.7(4) . . . . ?
C29 O3 C24 C23 159.1(2) . . . . ?
C29 O3 C24 C25 -21.2(3) . . . . ?
C4 Si2 C1 V1 168.4(3) . . . . ?
C44 C45 C46 C47 -0.5(5) . . . . ?

loop_
_smtbx_masks_void_nr
_smtbx_masks_void_average_x
_smtbx_masks_void_average_y
_smtbx_masks_void_average_z
_smtbx_masks_void_volume
_smtbx_masks_void_count_electrons
_smtbx_masks_void_content
1 0.000 0.000 0.000 351.0 44.6 ?
2 0.000 0.500 0.500 351.0 44.6 ?
